data_4119482
loop_
_publ_author_name
'Sachio Horiuchi'
'Reiji Kumai'
'Yoshinori Tokura'

_publ_contact_author_email s-horiuchi@aist.go.jp
_publ_contact_author_fax +81-29-861-2586
_publ_contact_author_name 'Dr. Sachio HORIUCHI'
_publ_contact_author_phone +81-29-861-2945
_publ_section_title
;
 High-Temperature and Pressure-Induced Ferroelectricity in Hydrogen-Bonded
 Supramolecular Crystals of Anilic Acids and 2,3-Di(2-pyridinyl)pyrazine
;
_journal_name_full 'Journal of the American Chemical Society'
_journal_page_first 4492
_journal_page_last 4500
_journal_paper_doi 10.1021/ja400318v
_journal_volume 135
_journal_year 2013
_chemical_absolute_configuration 'CHOOSE rm ad rmad syn or unk'
_chemical_formula_moiety 'C20 H12 Cl2 N4 O4'
_chemical_formula_sum 'C20 H12 Cl2 N4 O4'
_chemical_formula_weight 443.25
_space_group_IT_number 9
_symmetry_cell_setting monoclinic
_symmetry_Int_Tables_number 9
_symmetry_space_group_name_Hall 'C -2yc'
_symmetry_space_group_name_H-M 'C 1 c 1'
_atom_sites_solution_hydrogens geom
_atom_sites_solution_primary direct
_atom_sites_solution_secondary difmap
_audit_creation_date 2012-12-28
_audit_creation_method 'by CrystalStructure 4.0'
_cell_angle_alpha 90.0000
_cell_angle_beta 101.1931(11)
_cell_angle_gamma 90.0000
_cell_formula_units_Z 4
_cell_length_a 11.2602(16)
_cell_length_b 9.2611(11)
_cell_length_c 18.389(3)
_cell_measurement_reflns_used 4406
_cell_measurement_temperature 293
_cell_measurement_theta_max 27.48
_cell_measurement_theta_min 3.21
_cell_volume 1881.2(5)
_computing_cell_refinement CrystalClear
_computing_data_collection 'CrystalClear (Rigaku Corp., 2000)'
_computing_data_reduction CrystalClear
_computing_molecular_graphics 'CrystalStructure 4.0'
_computing_publication_material 'CrystalStructure 4.0 (Rigaku, 2010)'
_computing_structure_refinement 'CRYSTALS (Carruthers, et al., 1999)'
_computing_structure_solution 'SIR92 (Altomare, et al., 1994)'
_diffrn_ambient_temperature 293
_diffrn_detector_area_resol_mean 7.314
_diffrn_measured_fraction_theta_full 0.994
_diffrn_measured_fraction_theta_max 0.994
_diffrn_measurement_device_type 'Rigaku Mercury70'
_diffrn_measurement_method \w
_diffrn_radiation_type 'Mo K\a'
_diffrn_radiation_wavelength 0.71070
_diffrn_reflns_av_R_equivalents 0.0207
_diffrn_reflns_limit_h_max 12
_diffrn_reflns_limit_h_min -14
_diffrn_reflns_limit_k_max 12
_diffrn_reflns_limit_k_min -11
_diffrn_reflns_limit_l_max 23
_diffrn_reflns_limit_l_min -22
_diffrn_reflns_number 9358
_diffrn_reflns_theta_full 27.47
_diffrn_reflns_theta_max 27.47
_diffrn_standards_number 0
_exptl_absorpt_coefficient_mu 0.383
_exptl_absorpt_correction_T_max 0.955
_exptl_absorpt_correction_T_min 0.884
_exptl_absorpt_correction_type numerical
_exptl_absorpt_process_details 'NUMABS (Rigaku, 1999)'
_exptl_crystal_colour brown
_exptl_crystal_density_diffrn 1.565
_exptl_crystal_description rod
_exptl_crystal_F_000 904.00
_exptl_crystal_size_max 0.320
_exptl_crystal_size_mid 0.240
_exptl_crystal_size_min 0.120
_refine_diff_density_max 0.206
_refine_diff_density_min -0.306
_refine_ls_abs_structure_details 'Flack, H. D. (1983), Acta Cryst. A39, 876-881.  1384 Friedel Pairs'
_refine_ls_abs_structure_Flack 0.3(2)
_refine_ls_extinction_method none
_refine_ls_goodness_of_fit_ref 1.872
_refine_ls_hydrogen_treatment mixed
_refine_ls_number_parameters 290
_refine_ls_number_reflns 1941
_refine_ls_R_factor_gt 0.0359
_refine_ls_shift/su_max 0.059
_refine_ls_structure_factor_coef F
_refine_ls_weighting_details 'w = 1/\s^2^(Fo)'
_refine_ls_weighting_scheme sigma
_refine_ls_wR_factor_ref 0.0395
_reflns_number_gt 1941
_reflns_number_total 3529
_reflns_threshold_expression F>2.0\s(F)
_cod_data_source_file ja400318v_si_002.cif
_cod_data_source_block '__Hdppz_Hca'
_cod_database_code 4119482

loop_
_symmetry_equiv_pos_site_id
_symmetry_equiv_pos_as_xyz
1 +X,+Y,+Z
2 +X,-Y,1/2+Z
3 1/2+X,1/2+Y,+Z
4 1/2+X,1/2-Y,1/2+Z

loop_
_atom_site_label
_atom_site_type_symbol
_atom_site_fract_x
_atom_site_fract_y
_atom_site_fract_z
_atom_site_U_iso_or_equiv
_atom_site_adp_type
_atom_site_occupancy
_atom_site_symmetry_multiplicity
_atom_site_calc_flag
_atom_site_refinement_flags
Cl(1) Cl 0.5017(3) 0.18728(12) 0.57855(8) 0.0648(4) Uani 1.0 4 d .
Cl(2) Cl 0.3494(3) 0.82707(11) 0.63781(8) 0.0647(4) Uani 1.0 4 d .
O(1) O 0.5274(3) 0.3350(4) 0.72323(16) 0.0458(10) Uani 1.0 4 d .
O(2) O 0.4634(3) 0.6043(4) 0.74652(16) 0.0543(11) Uani 1.0 4 d .
O(3) O 0.3187(3) 0.6756(3) 0.49061(16) 0.0423(9) Uani 1.0 4 d .
O(4) O 0.3812(3) 0.4028(4) 0.47005(16) 0.0492(10) Uani 1.0 4 d .
N(1) N 0.5124(4) 0.9811(4) 0.4202(2) 0.0478(12) Uani 1.0 4 d .
N(2) N 0.3235(4) 0.9754(4) 0.2986(2) 0.0506(12) Uani 1.0 4 d .
N(3) N 0.5496(3) 0.6171(4) 0.37281(18) 0.0330(9) Uani 1.0 4 d .
N(4) N 0.2832(4) 0.6152(4) 0.34840(19) 0.0333(9) Uani 1.0 4 d .
C(1) C 0.4600(5) 0.3603(5) 0.5961(3) 0.0397(11) Uani 1.0 4 d .
C(2) C 0.4794(4) 0.4138(4) 0.6659(3) 0.0356(11) Uani 1.0 4 d .
C(3) C 0.4425(4) 0.5667(4) 0.6805(2) 0.0369(11) Uani 1.0 4 d .
C(4) C 0.3875(5) 0.6515(5) 0.6194(3) 0.0393(11) Uani 1.0 4 d .
C(5) C 0.3670(4) 0.6031(4) 0.5480(3) 0.0347(10) Uani 1.0 4 d .
C(6) C 0.4023(4) 0.4476(5) 0.5329(2) 0.0351(11) Uani 1.0 4 d .
C(7) C 0.4612(6) 1.1019(6) 0.3901(3) 0.0588(17) Uani 1.0 4 d .
C(8) C 0.3723(6) 1.0982(5) 0.3266(3) 0.0547(15) Uani 1.0 4 d .
C(9) C 0.3688(4) 0.8527(5) 0.3321(2) 0.0354(11) Uani 1.0 4 d .
C(10) C 0.4713(4) 0.8551(5) 0.3896(3) 0.0350(11) Uani 1.0 4 d .
C(11) C 0.5433(4) 0.7268(5) 0.4194(2) 0.0326(11) Uani 1.0 4 d .
C(12) C 0.6061(5) 0.7246(6) 0.4923(3) 0.0499(13) Uani 1.0 4 d .
C(13) C 0.6739(5) 0.6047(7) 0.5172(3) 0.0593(16) Uani 1.0 4 d .
C(14) C 0.6794(5) 0.4909(6) 0.4712(3) 0.0513(14) Uani 1.0 4 d .
C(15) C 0.6141(4) 0.5018(5) 0.3988(3) 0.0419(13) Uani 1.0 4 d .
C(16) C 0.2979(4) 0.7237(5) 0.3025(2) 0.0341(11) Uani 1.0 4 d .
C(17) C 0.2426(5) 0.7129(6) 0.2286(3) 0.0490(13) Uani 1.0 4 d .
C(18) C 0.1771(5) 0.5923(6) 0.2031(3) 0.0580(15) Uani 1.0 4 d .
C(19) C 0.1693(5) 0.4793(6) 0.2516(3) 0.0496(14) Uani 1.0 4 d .
C(20) C 0.2213(4) 0.4944(5) 0.3236(3) 0.0410(13) Uani 1.0 4 d .
H(1) H 0.535(4) 0.375(5) 0.762(3) 0.066(13) Uiso 1.0 4 d .
H(2) H 0.311(3) 0.622(4) 0.405(2) 0.052(10) Uiso 1.0 4 d .
H(3) H 0.4867 1.1923 0.4121 0.0743 Uiso 1.0 4 calc R
H(4) H 0.3457 1.1860 0.3020 0.0674 Uiso 1.0 4 calc R
H(5) H 0.6011 0.8049 0.5237 0.0585 Uiso 1.0 4 calc R
H(6) H 0.7169 0.6011 0.5670 0.0687 Uiso 1.0 4 calc R
H(7) H 0.7258 0.4070 0.4870 0.0597 Uiso 1.0 4 calc R
H(8) H 0.6154 0.4227 0.3661 0.0499 Uiso 1.0 4 calc R
H(9) H 0.2495 0.7893 0.1952 0.0568 Uiso 1.0 4 calc R
H(10) H 0.1376 0.5859 0.1527 0.0666 Uiso 1.0 4 calc R
H(11) H 0.1274 0.3936 0.2336 0.0579 Uiso 1.0 4 calc R
H(12) H 0.2141 0.4189 0.3574 0.0487 Uiso 1.0 4 calc R

loop_
_atom_site_aniso_label
_atom_site_aniso_U_11
_atom_site_aniso_U_22
_atom_site_aniso_U_33
_atom_site_aniso_U_12
_atom_site_aniso_U_13
_atom_site_aniso_U_23
Cl(1) 0.1081(11) 0.0395(6) 0.0404(6) 0.0298(6) -0.0017(7) -0.0049(5)
Cl(2) 0.1110(12) 0.0354(6) 0.0395(6) 0.0251(6) -0.0057(7) -0.0025(5)
O(1) 0.075(3) 0.0355(17) 0.0243(16) 0.0147(14) 0.0031(15) 0.0033(11)
O(2) 0.087(3) 0.0435(17) 0.0284(18) 0.0158(18) 0.0016(17) -0.0042(13)
O(3) 0.061(2) 0.0360(15) 0.0285(16) 0.0124(13) 0.0045(14) 0.0072(11)
O(4) 0.078(3) 0.0423(16) 0.0247(17) 0.0121(17) 0.0026(16) -0.0018(12)
N(1) 0.066(3) 0.0306(19) 0.047(3) -0.0071(18) 0.011(2) -0.0106(16)
N(2) 0.071(3) 0.034(2) 0.049(3) 0.0091(19) 0.018(3) 0.0141(17)
N(3) 0.0372(18) 0.0304(16) 0.0305(18) 0.0012(14) 0.0040(15) 0.0012(14)
N(4) 0.0408(19) 0.0319(17) 0.0256(17) -0.0014(15) 0.0022(15) 0.0045(13)
C(1) 0.055(3) 0.0286(19) 0.034(3) 0.0088(19) 0.006(2) 0.0010(17)
C(2) 0.046(3) 0.0328(18) 0.0270(19) 0.0026(16) 0.0040(17) 0.0033(14)
C(3) 0.051(3) 0.0328(19) 0.027(2) 0.0040(17) 0.0079(18) 0.0003(15)
C(4) 0.061(3) 0.0320(19) 0.024(2) 0.0114(19) 0.0056(19) 0.0013(16)
C(5) 0.041(3) 0.0315(18) 0.032(2) 0.0061(16) 0.0091(17) 0.0041(15)
C(6) 0.043(3) 0.0333(18) 0.029(2) 0.0036(17) 0.0073(18) 0.0044(15)
C(7) 0.095(5) 0.030(3) 0.062(4) -0.008(3) 0.039(4) -0.011(2)
C(8) 0.088(4) 0.027(2) 0.054(4) 0.008(3) 0.025(4) 0.008(2)
C(9) 0.051(3) 0.0261(18) 0.030(2) 0.0062(18) 0.012(2) 0.0041(16)
C(10) 0.046(3) 0.0299(19) 0.031(3) -0.0002(18) 0.014(2) -0.0039(16)
C(11) 0.038(3) 0.031(2) 0.029(2) -0.0059(18) 0.0065(18) -0.0064(16)
C(12) 0.059(3) 0.056(3) 0.032(3) 0.001(3) 0.000(2) -0.013(2)
C(13) 0.062(4) 0.082(4) 0.027(3) 0.015(3) -0.008(3) -0.000(3)
C(14) 0.051(3) 0.059(3) 0.039(3) 0.012(3) -0.003(3) 0.007(3)
C(15) 0.044(3) 0.042(3) 0.038(3) 0.008(2) 0.004(2) -0.0012(18)
C(16) 0.039(3) 0.036(2) 0.026(2) 0.0024(19) 0.0025(18) 0.0038(16)
C(17) 0.064(3) 0.049(3) 0.029(2) -0.002(3) -0.003(2) 0.008(2)
C(18) 0.063(4) 0.065(3) 0.039(3) -0.008(3) -0.009(3) 0.000(3)
C(19) 0.051(3) 0.048(3) 0.046(3) -0.012(3) -0.000(3) -0.005(2)
C(20) 0.044(3) 0.035(3) 0.043(3) -0.0032(19) 0.006(2) 0.0011(17)

loop_
_atom_type_symbol
_atom_type_description
_atom_type_scat_dispersion_real
_atom_type_scat_dispersion_imag
_atom_type_scat_source
C C 0.0033 0.0016
;
International Tables for Crystallography
(1992, Vol. C, Tables 4.2.6.8 and 6.1.1.4)
;
H H 0.0000 0.0000
;
International Tables for Crystallography
(1992, Vol. C, Table 6.1.1.4)
;
Cl Cl 0.1484 0.1585
;
International Tables for Crystallography
(1992, Vol. C, Tables 4.2.6.8 and 6.1.1.4)
;
N N 0.0061 0.0033
;
International Tables for Crystallography
(1992, Vol. C, Tables 4.2.6.8 and 6.1.1.4)
;
O O 0.0106 0.0060
;
International Tables for Crystallography
(1992, Vol. C, Tables 4.2.6.8 and 6.1.1.4)
;

loop_
_geom_angle_atom_site_label_1
_geom_angle_atom_site_label_2
_geom_angle_atom_site_label_3
_geom_angle
_geom_angle_publ_flag
C(7) N(1) C(10) 118.2(4) yes
C(8) N(2) C(9) 117.1(4) yes
C(11) N(3) C(15) 118.2(4) yes
C(16) N(4) C(20) 121.8(4) yes
Cl(1) C(1) C(2) 121.3(4) yes
Cl(1) C(1) C(6) 117.5(4) yes
C(2) C(1) C(6) 121.2(4) yes
O(1) C(2) C(1) 121.7(4) yes
O(1) C(2) C(3) 117.6(4) yes
C(1) C(2) C(3) 120.7(4) yes
O(2) C(3) C(2) 115.5(4) yes
O(2) C(3) C(4) 126.3(4) yes
C(2) C(3) C(4) 118.2(4) yes
Cl(2) C(4) C(3) 117.0(3) yes
Cl(2) C(4) C(5) 119.6(3) yes
C(3) C(4) C(5) 123.3(4) yes
O(3) C(5) C(4) 126.0(4) yes
O(3) C(5) C(6) 115.2(4) yes
C(4) C(5) C(6) 118.8(4) yes
O(4) C(6) C(1) 123.1(4) yes
O(4) C(6) C(5) 119.1(4) yes
C(1) C(6) C(5) 117.8(4) yes
N(1) C(7) C(8) 121.0(5) yes
N(2) C(8) C(7) 121.9(5) yes
N(2) C(9) C(10) 120.9(4) yes
N(2) C(9) C(16) 112.6(4) yes
C(10) C(9) C(16) 126.5(4) yes
N(1) C(10) C(9) 119.8(4) yes
N(1) C(10) C(11) 115.1(4) yes
C(9) C(10) C(11) 125.1(4) yes
N(3) C(11) C(10) 117.7(4) yes
N(3) C(11) C(12) 121.7(4) yes
C(10) C(11) C(12) 120.5(4) yes
C(11) C(12) C(13) 118.6(5) yes
C(12) C(13) C(14) 120.5(5) yes
C(13) C(14) C(15) 117.3(5) yes
N(3) C(15) C(14) 123.6(5) yes
N(4) C(16) C(9) 119.8(4) yes
N(4) C(16) C(17) 118.4(4) yes
C(9) C(16) C(17) 121.8(4) yes
C(16) C(17) C(18) 120.3(5) yes
C(17) C(18) C(19) 119.5(5) yes
C(18) C(19) C(20) 118.9(5) yes
N(4) C(20) C(19) 121.0(5) yes
C(2) O(1) H(1) 115(3) no
C(16) N(4) H(2) 123(2) no
C(20) N(4) H(2) 115(2) no
N(1) C(7) H(3) 119.580 no
C(8) C(7) H(3) 119.388 no
N(2) C(8) H(4) 118.758 no
C(7) C(8) H(4) 119.388 no
C(11) C(12) H(5) 119.722 no
C(13) C(12) H(5) 121.637 no
C(12) C(13) H(6) 119.740 no
C(14) C(13) H(6) 119.753 no
C(13) C(14) H(7) 122.138 no
C(15) C(14) H(7) 120.570 no
N(3) C(15) H(8) 117.824 no
C(14) C(15) H(8) 118.588 no
C(16) C(17) H(9) 120.298 no
C(18) C(17) H(9) 119.401 no
C(17) C(18) H(10) 120.242 no
C(19) C(18) H(10) 120.301 no
C(18) C(19) H(11) 119.686 no
C(20) C(19) H(11) 121.415 no
N(4) C(20) H(12) 119.496 no
C(19) C(20) H(12) 119.466 no

loop_
_geom_bond_atom_site_label_1
_geom_bond_atom_site_label_2
_geom_bond_distance
_geom_bond_publ_flag
Cl(1) C(1) 1.718(5) yes
Cl(2) C(4) 1.731(5) yes
O(1) C(2) 1.309(5) yes
O(2) C(3) 1.241(5) yes
O(3) C(5) 1.280(5) yes
O(4) C(6) 1.207(5) yes
N(1) C(7) 1.329(7) yes
N(1) C(10) 1.338(6) yes
N(2) C(8) 1.324(6) yes
N(2) C(9) 1.345(6) yes
N(3) C(11) 1.339(6) yes
N(3) C(15) 1.327(6) yes
N(4) C(16) 1.342(6) yes
N(4) C(20) 1.350(6) yes
C(1) C(2) 1.354(6) yes
C(1) C(6) 1.461(6) yes
C(2) C(3) 1.514(6) yes
C(3) C(4) 1.412(6) yes
C(4) C(5) 1.364(6) yes
C(5) C(6) 1.534(6) yes
C(7) C(8) 1.383(8) yes
C(9) C(10) 1.407(6) yes
C(9) C(16) 1.480(6) yes
C(10) C(11) 1.482(6) yes
C(11) C(12) 1.389(6) yes
C(12) C(13) 1.374(8) yes
C(13) C(14) 1.361(8) yes
C(14) C(15) 1.393(7) yes
C(16) C(17) 1.384(6) yes
C(17) C(18) 1.371(8) yes
C(18) C(19) 1.388(8) yes
C(19) C(20) 1.347(7) yes
O(1) H(1) 0.79(5) no
N(4) H(2) 1.03(4) no
C(7) H(3) 0.950 no
C(8) H(4) 0.950 no
C(12) H(5) 0.950 no
C(13) H(6) 0.950 no
C(14) H(7) 0.950 no
C(15) H(8) 0.950 no
C(17) H(9) 0.950 no
C(18) H(10) 0.950 no
C(19) H(11) 0.950 no
C(20) H(12) 0.950 no

loop_
_geom_contact_atom_site_label_1
_geom_contact_atom_site_label_2
_geom_contact_distance
_geom_contact_publ_flag
_geom_contact_site_symmetry_2
Cl(1) O(1) 2.956(4) no .
Cl(1) O(4) 2.958(4) no .
Cl(2) O(2) 2.984(4) no .
Cl(2) O(3) 3.008(4) no .
O(1) O(2) 2.654(5) no .
O(2) C(1) 3.566(6) no .
O(3) O(4) 2.670(5) no .
O(4) C(2) 3.558(5) no .
O(4) C(4) 3.575(6) no .
N(1) N(2) 2.772(6) no .
N(1) N(3) 3.527(5) no .
N(1) C(12) 2.823(7) no .
N(2) N(4) 3.512(5) no .
N(2) C(17) 2.817(7) no .
N(3) N(4) 2.946(5) no .
N(3) C(9) 2.980(6) no .
N(3) C(13) 2.753(6) no .
N(3) C(16) 3.043(5) no .
N(4) C(10) 3.061(6) no .
N(4) C(11) 3.141(6) no .
N(4) C(18) 2.715(6) no .
C(1) C(4) 2.874(6) no .
C(2) C(5) 2.883(6) no .
C(3) C(6) 2.884(6) no .
C(7) C(9) 2.667(7) no .
C(8) C(10) 2.675(7) no .
C(8) C(16) 3.575(7) no .
C(11) C(14) 2.731(7) no .
C(11) C(16) 3.154(6) no .
C(12) C(15) 2.698(7) no .
C(16) C(19) 2.752(7) no .
C(17) C(20) 2.714(7) no .
Cl(1) N(1) 3.505(5) no 1_545
Cl(1) C(7) 3.497(6) no 1_545
Cl(2) N(2) 3.536(5) no 2_575
Cl(2) C(8) 3.500(6) no 2_575
O(1) N(3) 2.749(5) no 2_565
O(1) C(9) 3.407(6) no 2_565
O(1) C(15) 3.527(6) no 2_565
O(1) C(16) 3.250(6) no 2_565
O(1) C(17) 3.258(7) no 2_565
O(1) C(19) 3.313(6) no 4_555
O(2) N(3) 3.109(5) no 2_565
O(2) C(8) 3.376(6) no 2_575
O(2) C(15) 3.138(5) no 2_565
O(2) C(19) 3.420(7) no 2_565
O(2) C(20) 3.432(6) no 2_565
O(3) N(4) 2.628(5) no .
O(3) C(9) 3.485(6) no .
O(3) C(10) 3.226(6) no .
O(3) C(11) 3.103(6) no .
O(3) C(12) 3.263(7) no .
O(3) C(14) 3.301(6) no 3_455
O(3) C(16) 3.450(5) no .
O(3) C(20) 3.485(5) no .
O(4) N(3) 3.471(5) no .
O(4) N(4) 3.023(5) no .
O(4) C(7) 3.354(7) no 1_545
O(4) C(14) 3.451(7) no .
O(4) C(15) 3.282(6) no .
O(4) C(20) 3.056(5) no .
N(1) Cl(1) 3.505(5) no 1_565
N(1) C(20) 3.213(7) no 3_555
N(2) Cl(2) 3.536(5) no 2_574
N(2) C(15) 3.271(7) no 3_455
N(3) O(1) 2.749(5) no 2_564
N(3) O(2) 3.109(5) no 2_564
N(3) O(4) 3.471(5) no .
N(4) O(3) 2.628(5) no .
N(4) O(4) 3.023(5) no .
C(2) C(17) 3.317(7) no 2_565
C(3) C(18) 3.429(8) no 2_565
C(3) C(19) 3.593(8) no 2_565
C(5) C(11) 3.560(7) no .
C(5) C(12) 3.262(7) no .
C(6) C(13) 3.450(8) no .
C(6) C(14) 3.544(7) no .
C(7) Cl(1) 3.497(6) no 1_565
C(7) O(4) 3.354(7) no 1_565
C(7) C(20) 3.529(8) no 3_555
C(8) Cl(2) 3.500(6) no 2_574
C(8) O(2) 3.376(6) no 2_574
C(8) C(15) 3.537(8) no 3_455
C(9) O(1) 3.407(6) no 2_564
C(9) O(3) 3.485(6) no .
C(10) O(3) 3.226(6) no .
C(10) C(20) 3.520(7) no 3_555
C(11) O(3) 3.103(6) no .
C(11) C(5) 3.560(7) no .
C(12) O(3) 3.263(7) no .
C(12) C(5) 3.262(7) no .
C(13) C(6) 3.450(8) no .
C(14) O(3) 3.301(6) no 3_545
C(14) O(4) 3.451(7) no .
C(14) C(6) 3.544(7) no .
C(15) O(1) 3.527(6) no 2_564
C(15) O(2) 3.138(5) no 2_564
C(15) O(4) 3.282(6) no .
C(15) N(2) 3.271(7) no 3_545
C(15) C(8) 3.537(8) no 3_545
C(16) O(1) 3.250(6) no 2_564
C(16) O(3) 3.450(5) no .
C(17) O(1) 3.258(7) no 2_564
C(17) C(2) 3.317(7) no 2_564
C(18) C(3) 3.429(8) no 2_564
C(19) O(1) 3.313(6) no 4_454
C(19) O(2) 3.420(7) no 2_564
C(19) C(3) 3.593(8) no 2_564
C(20) O(2) 3.432(6) no 2_564
C(20) O(3) 3.485(5) no .
C(20) O(4) 3.056(5) no .
C(20) N(1) 3.213(7) no 3_445
C(20) C(7) 3.529(8) no 3_445
C(20) C(10) 3.520(7) no 3_445
O(2) H(1) 2.27(4) no .
N(1) H(4) 3.2039 no .
N(1) H(5) 2.5581 no .
N(2) H(3) 3.2064 no .
N(2) H(9) 2.5815 no .
N(3) H(2) 2.87(4) no .
N(3) H(5) 3.2302 no .
N(3) H(7) 3.2421 no .
N(4) H(9) 3.2037 no .
N(4) H(11) 3.2116 no .
C(1) H(1) 3.00(5) no .
C(3) H(1) 2.42(4) no .
C(9) H(2) 2.67(4) no .
C(9) H(4) 3.1380 no .
C(9) H(9) 2.6781 no .
C(10) H(2) 2.86(4) no .
C(10) H(3) 3.1506 no .
C(10) H(5) 2.6520 no .
C(11) H(2) 2.76(4) no .
C(11) H(6) 3.2383 no .
C(11) H(8) 3.1398 no .
C(12) H(2) 3.53(3) no .
C(12) H(7) 3.2446 no .
C(13) H(8) 3.2067 no .
C(14) H(5) 3.2399 no .
C(15) H(6) 3.2186 no .
C(16) H(10) 3.2482 no .
C(16) H(12) 3.2013 no .
C(17) H(2) 3.30(4) no .
C(17) H(11) 3.2380 no .
C(18) H(12) 3.2160 no .
C(19) H(2) 3.24(4) no .
C(19) H(9) 3.2391 no .
C(20) H(10) 3.2147 no .
H(2) H(12) 2.2658 no .
H(3) H(4) 2.3183 no .
H(5) H(6) 2.3440 no .
H(6) H(7) 2.3378 no .
H(7) H(8) 2.3308 no .
H(9) H(10) 2.3156 no .
H(10) H(11) 2.3378 no .
H(11) H(12) 2.3096 no .
Cl(1) H(3) 3.0331 no 1_545
Cl(1) H(6) 3.2717 no 3_445
Cl(1) H(10) 3.1293 no 4_555
Cl(1) H(11) 3.0203 no 4_555
Cl(2) H(4) 3.0300 no 2_575
Cl(2) H(6) 3.0995 no 3_455
Cl(2) H(7) 2.9462 no 3_455
Cl(2) H(10) 3.3030 no 4_565
O(1) H(8) 3.4515 no 2_565
O(1) H(9) 3.2800 no 2_565
O(1) H(11) 2.3881 no 4_555
O(2) H(3) 3.5463 no 2_575
O(2) H(4) 2.6631 no 2_575
O(2) H(8) 2.5233 no 2_565
O(3) H(2) 1.63(4) no .
O(3) H(5) 3.3421 no .
O(3) H(7) 2.3795 no 3_455
O(3) H(12) 3.4523 no .
O(4) H(2) 2.41(4) no .
O(4) H(3) 2.6145 no 1_545
O(4) H(5) 3.5983 no 3_445
O(4) H(8) 3.5489 no .
O(4) H(12) 2.5178 no .
N(1) H(12) 2.7998 no 3_555
N(2) H(1) 3.47(4) no 4_464
N(2) H(8) 2.8985 no 3_455
N(3) H(1) 2.02(5) no 2_564
N(3) H(12) 3.3952 no 3_555
N(4) H(1) 3.52(5) no 2_564
N(4) H(8) 3.4672 no 3_455
C(1) H(9) 3.5411 no 2_565
C(2) H(9) 3.3269 no 2_565
C(2) H(11) 3.4090 no 4_555
C(3) H(4) 3.5169 no 2_575
C(3) H(8) 3.5875 no 2_565
C(4) H(5) 3.5424 no .
C(5) H(2) 2.59(4) no .
C(5) H(5) 3.3320 no .
C(5) H(7) 3.3184 no 3_455
C(6) H(2) 2.87(4) no .
C(6) H(3) 3.4996 no 1_545
C(6) H(12) 3.5093 no .
C(7) H(8) 3.5118 no 1_565
C(7) H(12) 3.4658 no 3_555
C(8) H(8) 3.5154 no 3_455
C(8) H(12) 3.5642 no 1_565
C(9) H(1) 3.25(5) no 2_564
C(9) H(7) 3.5686 no 3_455
C(9) H(8) 3.1054 no 3_455
C(10) H(1) 3.35(5) no 2_564
C(10) H(12) 2.9671 no 3_555
C(11) H(1) 3.03(5) no 2_564
C(11) H(12) 3.0023 no 3_555
C(12) H(10) 3.3908 no 4_565
C(12) H(12) 3.4697 no 3_555
C(13) H(9) 3.3648 no 4_565
C(14) H(3) 3.5523 no 1_545
C(15) H(1) 2.75(5) no 2_564
C(15) H(3) 3.2361 no 1_545
C(16) H(1) 3.05(5) no 2_564
C(16) H(8) 3.1491 no 3_455
C(17) H(1) 3.34(4) no 2_564
C(17) H(6) 3.3987 no 4_464
C(18) H(5) 3.3814 no 4_464
C(19) H(4) 3.3866 no 1_545
C(20) H(4) 3.2394 no 1_545
H(1) N(2) 3.47(4) no 4_565
H(1) N(3) 2.02(5) no 2_565
H(1) N(4) 3.52(5) no 2_565
H(1) C(9) 3.25(5) no 2_565
H(1) C(10) 3.35(5) no 2_565
H(1) C(11) 3.03(5) no 2_565
H(1) C(15) 2.75(5) no 2_565
H(1) C(16) 3.05(5) no 2_565
H(1) C(17) 3.34(4) no 2_565
H(1) H(4) 3.4738 no 4_565
H(1) H(8) 2.7081 no 2_565
H(1) H(9) 3.5570 no 2_565
H(1) H(11) 2.7809 no 4_555
H(2) O(3) 1.63(4) no .
H(2) O(4) 2.41(4) no .
H(2) C(5) 2.59(4) no .
H(2) C(6) 2.87(4) no .
H(2) H(7) 3.2676 no 3_455
H(2) H(8) 3.5309 no 3_455
H(3) Cl(1) 3.0331 no 1_565
H(3) O(2) 3.5463 no 2_574
H(3) O(4) 2.6145 no 1_565
H(3) C(6) 3.4996 no 1_565
H(3) C(14) 3.5523 no 1_565
H(3) C(15) 3.2361 no 1_565
H(3) H(7) 3.4149 no 1_565
H(3) H(8) 2.8004 no 1_565
H(4) Cl(2) 3.0300 no 2_574
H(4) O(2) 2.6631 no 2_574
H(4) C(3) 3.5169 no 2_574
H(4) C(19) 3.3866 no 1_565
H(4) C(20) 3.2394 no 1_565
H(4) H(1) 3.4738 no 4_464
H(4) H(11) 3.1818 no 1_565
H(4) H(12) 2.9105 no 1_565
H(5) O(3) 3.3421 no .
H(5) O(4) 3.5983 no 3_555
H(5) C(4) 3.5424 no .
H(5) C(5) 3.3320 no .
H(5) C(18) 3.3814 no 4_565
H(5) H(9) 3.3845 no 4_565
H(5) H(10) 2.5375 no 4_565
H(6) Cl(1) 3.2717 no 3_555
H(6) Cl(2) 3.0995 no 3_545
H(6) C(17) 3.3987 no 4_565
H(6) H(9) 2.5271 no 4_565
H(6) H(10) 3.4965 no 4_565
H(7) Cl(2) 2.9462 no 3_545
H(7) O(3) 2.3795 no 3_545
H(7) C(5) 3.3184 no 3_545
H(7) C(9) 3.5686 no 3_545
H(7) H(2) 3.2676 no 3_545
H(7) H(3) 3.4149 no 1_545
H(8) O(1) 3.4515 no 2_564
H(8) O(2) 2.5233 no 2_564
H(8) O(4) 3.5489 no .
H(8) N(2) 2.8985 no 3_545
H(8) N(4) 3.4672 no 3_545
H(8) C(3) 3.5875 no 2_564
H(8) C(7) 3.5118 no 1_545
H(8) C(8) 3.5154 no 3_545
H(8) C(9) 3.1054 no 3_545
H(8) C(16) 3.1491 no 3_545
H(8) H(1) 2.7081 no 2_564
H(8) H(2) 3.5309 no 3_545
H(8) H(3) 2.8004 no 1_545
H(9) O(1) 3.2800 no 2_564
H(9) C(1) 3.5411 no 2_564
H(9) C(2) 3.3269 no 2_564
H(9) C(13) 3.3648 no 4_464
H(9) H(1) 3.5570 no 2_564
H(9) H(5) 3.3845 no 4_464
H(9) H(6) 2.5271 no 4_464
H(10) Cl(1) 3.1293 no 4_454
H(10) Cl(2) 3.3030 no 4_464
H(10) C(12) 3.3908 no 4_464
H(10) H(5) 2.5375 no 4_464
H(10) H(6) 3.4965 no 4_464
H(11) Cl(1) 3.0203 no 4_454
H(11) O(1) 2.3881 no 4_454
H(11) C(2) 3.4090 no 4_454
H(11) H(1) 2.7809 no 4_454
H(11) H(4) 3.1818 no 1_545
H(12) O(3) 3.4523 no .
H(12) O(4) 2.5178 no .
H(12) N(1) 2.7998 no 3_445
H(12) N(3) 3.3952 no 3_445
H(12) C(6) 3.5093 no .
H(12) C(7) 3.4658 no 3_445
H(12) C(8) 3.5642 no 1_545
H(12) C(10) 2.9671 no 3_445
H(12) C(11) 3.0023 no 3_445
H(12) C(12) 3.4697 no 3_445
H(12) H(4) 2.9105 no 1_545

loop_
_geom_hbond_atom_site_label_D
_geom_hbond_atom_site_label_H
_geom_hbond_atom_site_label_A
_geom_hbond_site_symmetry_A
_geom_hbond_distance_DA
_geom_hbond_distance_DH
_geom_hbond_distance_HA
_geom_hbond_angle_DHA
_geom_hbond_publ_flag
O(1) H(1) O(2) . 2.654(5) 0.790 2.27(5) 110(4) no
O(1) H(1) N(3) 2_565 2.749(5) 0.790 2.02(5) 154(5) no
N(4) H(2) O(3) . 2.628(5) 1.032 1.63(4) 161(3) no
N(4) H(2) O(4) . 3.023(5) 1.032 2.41(4) 117(3) no

loop_
_geom_torsion_atom_site_label_1
_geom_torsion_atom_site_label_2
_geom_torsion_atom_site_label_3
_geom_torsion_atom_site_label_4
_geom_torsion
_geom_torsion_publ_flag
C(7) N(1) C(10) C(9) -6.3(7) no
C(7) N(1) C(10) C(11) 172.0(5) no
C(10) N(1) C(7) C(8) -3.5(8) no
C(8) N(2) C(9) C(10) -6.2(7) no
C(8) N(2) C(9) C(16) 172.7(5) no
C(9) N(2) C(8) C(7) -3.7(8) no
C(11) N(3) C(15) C(14) -2.5(7) no
C(15) N(3) C(11) C(10) 179.8(4) no
C(15) N(3) C(11) C(12) 2.7(6) no
C(16) N(4) C(20) C(19) -1.4(7) no
C(20) N(4) C(16) C(9) -178.7(4) no
C(20) N(4) C(16) C(17) 3.2(6) no
Cl(1) C(1) C(2) O(1) -1.9(7) no
Cl(1) C(1) C(2) C(3) 179.8(3) no
Cl(1) C(1) C(6) O(4) 1.3(7) no
Cl(1) C(1) C(6) C(5) -178.9(3) no
C(2) C(1) C(6) O(4) -178.4(4) no
C(2) C(1) C(6) C(5) 1.4(7) no
C(6) C(1) C(2) O(1) 177.7(4) no
C(6) C(1) C(2) C(3) -0.5(7) no
O(1) C(2) C(3) O(2) 1.1(6) no
O(1) C(2) C(3) C(4) -178.3(4) no
C(1) C(2) C(3) O(2) 179.4(4) no
C(1) C(2) C(3) C(4) 0.1(7) no
O(2) C(3) C(4) Cl(2) 2.0(7) no
O(2) C(3) C(4) C(5) -179.9(5) no
C(2) C(3) C(4) Cl(2) -178.7(4) no
C(2) C(3) C(4) C(5) -0.6(7) no
Cl(2) C(4) C(5) O(3) -1.3(7) no
Cl(2) C(4) C(5) C(6) 179.5(3) no
C(3) C(4) C(5) O(3) -179.3(4) no
C(3) C(4) C(5) C(6) 1.6(7) no
O(3) C(5) C(6) O(4) -1.3(6) no
O(3) C(5) C(6) C(1) 178.8(4) no
C(4) C(5) C(6) O(4) 177.9(4) no
C(4) C(5) C(6) C(1) -1.9(6) no
N(1) C(7) C(8) N(2) 8.9(10) no
N(2) C(9) C(10) N(1) 11.5(7) no
N(2) C(9) C(10) C(11) -166.6(4) no
N(2) C(9) C(16) N(4) -143.9(4) no
N(2) C(9) C(16) C(17) 34.2(6) no
C(10) C(9) C(16) N(4) 34.9(7) no
C(10) C(9) C(16) C(17) -147.0(5) no
C(16) C(9) C(10) N(1) -167.2(4) no
C(16) C(9) C(10) C(11) 14.7(7) no
N(1) C(10) C(11) N(3) -147.4(4) no
N(1) C(10) C(11) C(12) 29.7(6) no
C(9) C(10) C(11) N(3) 30.7(7) no
C(9) C(10) C(11) C(12) -152.2(4) no
N(3) C(11) C(12) C(13) -1.6(7) no
C(10) C(11) C(12) C(13) -178.6(4) no
C(11) C(12) C(13) C(14) 0.1(8) no
C(12) C(13) C(14) C(15) 0.1(8) no
C(13) C(14) C(15) N(3) 1.1(8) no
N(4) C(16) C(17) C(18) -1.5(7) no
C(9) C(16) C(17) C(18) -179.6(4) no
C(16) C(17) C(18) C(19) -1.8(8) no
C(17) C(18) C(19) C(20) 3.5(8) no
C(18) C(19) C(20) N(4) -2.0(8) no
